data_4083361
loop_
_publ_author_name
'Gonz\'alez, Mar\?\'ia del Carmen'
'Ot\'on, Francisco'
'Orenes, Ra\'ul A.'
'Espinosa, Arturo'
'T\'arraga, Alberto'
'Molina, Pedro'

_publ_contact_author
;

Dr. A. Tarraga
Departamento de Quimica Organica 
Facultad de Quimica, Universidad de Murcia
Campus de Espinardo, E-30100, Murcia, Spain.

;
_publ_section_title
;
 Ferrocene--Triazole--Pyrene Triads as Multichannel Heteroditopic
 Recognition Receptors for Anions, Cations and Ion Pairs
;
_journal_issue 11
_journal_name_full Organometallics
_journal_page_first 2837
_journal_paper_doi 10.1021/om500358c
_journal_volume 33
_journal_year 2014
_chemical_formula_sum 'C45 H28 Fe N4'
_chemical_formula_weight 680.56
_chemical_name_systematic
; 
 ? 
;
_space_group_IT_number 2
_symmetry_cell_setting triclinic
_symmetry_space_group_name_Hall '-P 1'
_symmetry_space_group_name_H-M 'P -1'
_atom_sites_solution_hydrogens geom
_atom_sites_solution_primary patterson
_atom_sites_solution_secondary difmap
_audit_creation_method SHELXL-97
_cell_angle_alpha 82.449(2)
_cell_angle_beta 82.068(2)
_cell_angle_gamma 86.263(2)
_cell_formula_units_Z 4
_cell_length_a 14.1065(9)
_cell_length_b 14.2546(9)
_cell_length_c 14.9963(10)
_cell_measurement_reflns_used 9692
_cell_measurement_temperature 100(2)
_cell_measurement_theta_max 30.45
_cell_measurement_theta_min 2.21
_cell_volume 2957.3(3)
_computing_cell_refinement 'SAINT V8.27B (Bruker AXS Inc., 2011)'
_computing_data_collection 'APEX 2013.2 (Bruker AXS Inc.)'
_computing_data_reduction 'SAINT V8.27B (Bruker AXS Inc., 2011)'
_computing_molecular_graphics 'Bruker SHELXTL'
_computing_publication_material 'Bruker SHELXTL'
_computing_structure_refinement 'SHELXL-97 (Sheldrick, 2008)'
_computing_structure_solution 'SHELXS-97 (Sheldrick, 2008)'
_diffrn_ambient_temperature 100(2)
_diffrn_detector_area_resol_mean 10.4167
_diffrn_measured_fraction_theta_full 0.999
_diffrn_measured_fraction_theta_max 0.968
_diffrn_measurement_device_type 'Bruker D8 QUEST'
_diffrn_measurement_method 'omega + phi scans'
_diffrn_radiation_monochromator multilayer
_diffrn_radiation_source 'high brilliance microfocus sealed tube'
_diffrn_radiation_type MoK\a
_diffrn_radiation_wavelength 0.71073
_diffrn_reflns_av_R_equivalents 0.0912
_diffrn_reflns_av_sigmaI/netI 0.0953
_diffrn_reflns_limit_h_max 19
_diffrn_reflns_limit_h_min -20
_diffrn_reflns_limit_k_max 20
_diffrn_reflns_limit_k_min -19
_diffrn_reflns_limit_l_max 21
_diffrn_reflns_limit_l_min -20
_diffrn_reflns_number 105043
_diffrn_reflns_theta_full 26.00
_diffrn_reflns_theta_max 30.56
_diffrn_reflns_theta_min 2.00
_exptl_absorpt_coefficient_mu 0.555
_exptl_absorpt_correction_T_max 0.9890
_exptl_absorpt_correction_T_min 0.8830
_exptl_absorpt_correction_type multi-scan
_exptl_absorpt_process_details SADABS
_exptl_crystal_colour red
_exptl_crystal_density_diffrn 1.529
_exptl_crystal_density_method 'not measured'
_exptl_crystal_description needle
_exptl_crystal_F_000 1408
_exptl_crystal_size_max 0.23
_exptl_crystal_size_mid 0.02
_exptl_crystal_size_min 0.02
_refine_diff_density_max 0.490
_refine_diff_density_min -0.449
_refine_diff_density_rms 0.094
_refine_ls_extinction_method none
_refine_ls_goodness_of_fit_ref 1.017
_refine_ls_hydrogen_treatment Riding
_refine_ls_matrix_type full
_refine_ls_number_parameters 901
_refine_ls_number_reflns 17584
_refine_ls_number_restraints 0
_refine_ls_restrained_S_all 1.017
_refine_ls_R_factor_all 0.1154
_refine_ls_R_factor_gt 0.0539
_refine_ls_shift/su_max 0.000
_refine_ls_shift/su_mean 0.000
_refine_ls_structure_factor_coef Fsqd
_refine_ls_weighting_details 'calc w=1/[\s^2^(Fo^2^)+(0.0444P)^2^+1.7240P] where P=(Fo^2^+2Fc^2^)/3'
_refine_ls_weighting_scheme calc
_refine_ls_wR_factor_gt 0.0965
_refine_ls_wR_factor_ref 0.1131
_reflns_number_gt 11320
_reflns_number_total 17584
_reflns_threshold_expression >2sigma(I)
_cod_data_source_file om500358c_si_003.cif
_cod_data_source_block mc28_0m_compound_4
_cod_depositor_comments
;
The following automatic conversions were performed:

'_symmetry_cell_setting' value 'Triclinic' changed to 'triclinic'
according to
/usr/data/users/saulius/crontab/automatic-downloads/rss-feeds/ACS/lib/dictionaries/cif_core.dic
dictionary named 'cif_core.dic' version 2.4.2 from 2011-04-26.

Automatic conversion script
Id: cif_fix_values 2281 2013-09-26 08:29:07Z andrius 

 Adding full bibliography for 4083361--4083362.cif.
;
_cod_original_sg_symbol_H-M P-1
_cod_database_code 4083361

loop_
_symmetry_equiv_pos_as_xyz
'x, y, z'
'-x, -y, -z'

loop_
_atom_site_label
_atom_site_type_symbol
_atom_site_fract_x
_atom_site_fract_y
_atom_site_fract_z
_atom_site_U_iso_or_equiv
_atom_site_adp_type
_atom_site_occupancy
_atom_site_symmetry_multiplicity
_atom_site_calc_flag
_atom_site_refinement_flags
Fe1 Fe -0.37406(2) 0.24496(2) 0.24027(2) 0.01064(7) Uani 1 1 d .
N1 N -0.21809(12) 0.35824(11) 0.12011(11) 0.0104(3) Uani 1 1 d .
N2 N -0.19966(12) 0.31246(13) 0.04571(12) 0.0155(4) Uani 1 1 d .
N3 N -0.10791(12) 0.31899(12) 0.01661(12) 0.0149(4) Uani 1 1 d .
N4 N -0.16972(12) 0.15635(12) 0.25702(12) 0.0133(4) Uani 1 1 d .
C1 C -0.31233(14) 0.36045(13) 0.16761(14) 0.0107(4) Uani 1 1 d .
C2 C -0.39605(14) 0.34238(14) 0.13084(14) 0.0132(4) Uani 1 1 d .
H2 H -0.3991 0.3292 0.0709 0.016 Uiso 1 1 calc R
C3 C -0.47424(15) 0.34788(14) 0.20096(14) 0.0152(4) Uani 1 1 d .
H3 H -0.5394 0.3388 0.1961 0.018 Uiso 1 1 calc R
C4 C -0.43842(15) 0.36926(14) 0.27944(14) 0.0146(4) Uani 1 1 d .
H4 H -0.4756 0.3773 0.3360 0.018 Uiso 1 1 calc R
C5 C -0.33747(15) 0.37673(14) 0.25934(14) 0.0133(4) Uani 1 1 d .
H5 H -0.2951 0.3901 0.2996 0.016 Uiso 1 1 calc R
C6 C -0.26805(15) 0.14149(14) 0.26175(14) 0.0127(4) Uani 1 1 d .
C7 C -0.32306(15) 0.11963(14) 0.19440(15) 0.0151(4) Uani 1 1 d .
H7 H -0.2990 0.1109 0.1335 0.018 Uiso 1 1 calc R
C8 C -0.42013(15) 0.11326(14) 0.23465(16) 0.0182(5) Uani 1 1 d .
H8 H -0.4720 0.0991 0.2053 0.022 Uiso 1 1 calc R
C9 C -0.42641(15) 0.13172(15) 0.32645(15) 0.0174(5) Uani 1 1 d .
H9 H -0.4829 0.1317 0.3690 0.021 Uiso 1 1 calc R
C10 C -0.33315(15) 0.15005(14) 0.34284(14) 0.0140(4) Uani 1 1 d .
H10 H -0.3166 0.1654 0.3983 0.017 Uiso 1 1 calc R
C11 C -0.13793(14) 0.39334(13) 0.13900(14) 0.0105(4) Uani 1 1 d .
H11 H -0.1317 0.4277 0.1879 0.013 Uiso 1 1 calc R
C12 C -0.06683(14) 0.36899(13) 0.07243(13) 0.0102(4) Uani 1 1 d .
C21 C 0.03580(14) 0.38710(13) 0.06194(13) 0.0099(4) Uani 1 1 d .
C22 C 0.07426(14) 0.40589(14) 0.13849(14) 0.0121(4) Uani 1 1 d .
H22 H 0.0332 0.4077 0.1941 0.014 Uiso 1 1 calc R
C23 C 0.17039(14) 0.42187(14) 0.13566(14) 0.0129(4) Uani 1 1 d .
H23 H 0.1939 0.4349 0.1890 0.015 Uiso 1 1 calc R
C24 C 0.23323(14) 0.41914(13) 0.05562(14) 0.0111(4) Uani 1 1 d .
C25 C 0.33442(14) 0.43176(14) 0.05087(14) 0.0129(4) Uani 1 1 d .
H25 H 0.3592 0.4451 0.1034 0.016 Uiso 1 1 calc R
C26 C 0.39483(14) 0.42512(14) -0.02633(14) 0.0132(4) Uani 1 1 d .
H26 H 0.4613 0.4326 -0.0268 0.016 Uiso 1 1 calc R
C27 C 0.36031(14) 0.40694(13) -0.10775(14) 0.0114(4) Uani 1 1 d .
C28 C 0.42134(14) 0.39980(14) -0.18816(14) 0.0143(4) Uani 1 1 d .
H28 H 0.4882 0.4054 -0.1892 0.017 Uiso 1 1 calc R
C29 C 0.38630(15) 0.38478(14) -0.26646(14) 0.0149(4) Uani 1 1 d .
H29 H 0.4292 0.3803 -0.3206 0.018 Uiso 1 1 calc R
C30 C 0.28881(14) 0.37613(14) -0.26667(14) 0.0129(4) Uani 1 1 d .
H30 H 0.2653 0.3670 -0.3211 0.015 Uiso 1 1 calc R
C31 C 0.22485(14) 0.38084(13) -0.18653(14) 0.0109(4) Uani 1 1 d .
C32 C 0.12414(14) 0.37183(14) -0.18322(14) 0.0112(4) Uani 1 1 d .
H32 H 0.0988 0.3647 -0.2373 0.013 Uiso 1 1 calc R
C33 C 0.06387(14) 0.37329(14) -0.10488(14) 0.0112(4) Uani 1 1 d .
H33 H -0.0025 0.3657 -0.1053 0.013 Uiso 1 1 calc R
C34 C 0.09711(14) 0.38601(13) -0.02120(13) 0.0095(4) Uani 1 1 d .
C35 C 0.19653(14) 0.40059(13) -0.02349(13) 0.0095(4) Uani 1 1 d .
C36 C 0.26046(14) 0.39584(13) -0.10598(13) 0.0100(4) Uani 1 1 d .
C40 C -0.11139(15) 0.13596(14) 0.18808(14) 0.0136(4) Uani 1 1 d .
H40 H -0.1357 0.1119 0.1401 0.016 Uiso 1 1 calc R
C41 C -0.00802(15) 0.14877(14) 0.18123(14) 0.0135(4) Uani 1 1 d .
C42 C 0.02916(15) 0.17218(14) 0.25705(15) 0.0151(4) Uani 1 1 d .
H42 H -0.0128 0.1777 0.3116 0.018 Uiso 1 1 calc R
C43 C 0.12485(15) 0.18736(15) 0.25445(14) 0.0154(4) Uani 1 1 d .
H43 H 0.1476 0.2027 0.3073 0.019 Uiso 1 1 calc R
C44 C 0.18941(15) 0.18071(14) 0.17546(14) 0.0133(4) Uani 1 1 d .
C45 C 0.28871(15) 0.20046(14) 0.17015(15) 0.0149(4) Uani 1 1 d .
H45 H 0.3122 0.2172 0.2220 0.018 Uiso 1 1 calc R
C46 C 0.34927(15) 0.19560(14) 0.09260(15) 0.0152(4) Uani 1 1 d .
H46 H 0.4143 0.2101 0.0907 0.018 Uiso 1 1 calc R
C47 C 0.31754(15) 0.16909(14) 0.01331(15) 0.0144(4) Uani 1 1 d .
C48 C 0.37981(15) 0.16210(15) -0.06703(15) 0.0176(5) Uani 1 1 d .
H48 H 0.4452 0.1761 -0.0699 0.021 Uiso 1 1 calc R
C49 C 0.34722(16) 0.13500(15) -0.14242(15) 0.0189(5) Uani 1 1 d .
H49 H 0.3905 0.1296 -0.1962 0.023 Uiso 1 1 calc R
C50 C 0.25198(16) 0.11572(15) -0.13987(15) 0.0183(5) Uani 1 1 d .
H50 H 0.2307 0.0969 -0.1920 0.022 Uiso 1 1 calc R
C51 C 0.18650(15) 0.12347(14) -0.06188(14) 0.0144(4) Uani 1 1 d .
C52 C 0.08682(15) 0.10797(15) -0.05740(15) 0.0168(5) Uani 1 1 d .
H52 H 0.0637 0.0911 -0.1094 0.020 Uiso 1 1 calc R
C53 C 0.02429(15) 0.11656(15) 0.01840(14) 0.0157(4) Uani 1 1 d .
H53 H -0.0416 0.1068 0.0176 0.019 Uiso 1 1 calc R
C54 C 0.05475(14) 0.14002(14) 0.10008(14) 0.0126(4) Uani 1 1 d .
C55 C 0.15427(14) 0.15611(14) 0.09762(14) 0.0118(4) Uani 1 1 d .
C56 C 0.21970(14) 0.14937(14) 0.01647(14) 0.0123(4) Uani 1 1 d .
Fe2 Fe 0.21811(2) 0.15595(2) 0.55773(2) 0.01094(8) Uani 1 1 d .
N5 N 0.33471(12) 0.30980(12) 0.43992(11) 0.0113(3) Uani 1 1 d .
N6 N 0.30188(14) 0.32563(12) 0.35862(12) 0.0189(4) Uani 1 1 d .
N7 N 0.30683(13) 0.41660(12) 0.33110(12) 0.0178(4) Uani 1 1 d .
N8 N 0.12916(12) 0.35743(12) 0.58031(11) 0.0128(4) Uani 1 1 d .
C61 C 0.33508(14) 0.21673(14) 0.48636(14) 0.0116(4) Uani 1 1 d .
C62 C 0.35122(14) 0.19044(14) 0.57841(14) 0.0127(4) Uani 1 1 d .
H62 H 0.3648 0.2316 0.6195 0.015 Uiso 1 1 calc R
C63 C 0.34296(14) 0.09076(14) 0.59652(15) 0.0149(4) Uani 1 1 d .
H63 H 0.3501 0.0531 0.6526 0.018 Uiso 1 1 calc R
C64 C 0.32214(14) 0.05690(14) 0.51676(14) 0.0142(4) Uani 1 1 d .
H64 H 0.3133 -0.0073 0.5104 0.017 Uiso 1 1 calc R
C65 C 0.31675(14) 0.13505(14) 0.44811(14) 0.0131(4) Uani 1 1 d .
H65 H 0.3034 0.1330 0.3880 0.016 Uiso 1 1 calc R
C66 C 0.11380(14) 0.26029(14) 0.58195(14) 0.0122(4) Uani 1 1 d .
C67 C 0.11925(15) 0.19475(15) 0.66145(15) 0.0155(4) Uani 1 1 d .
H67 H 0.1330 0.2095 0.7181 0.019 Uiso 1 1 calc R
C68 C 0.10068(15) 0.10370(15) 0.64175(16) 0.0195(5) Uani 1 1 d .
H68 H 0.0994 0.0469 0.6828 0.023 Uiso 1 1 calc R
C69 C 0.08439(15) 0.11249(16) 0.54953(16) 0.0199(5) Uani 1 1 d .
H69 H 0.0702 0.0624 0.5183 0.024 Uiso 1 1 calc R
C70 C 0.09294(14) 0.20896(15) 0.51197(15) 0.0154(4) Uani 1 1 d .
H70 H 0.0860 0.2346 0.4513 0.018 Uiso 1 1 calc R
C71 C 0.35974(14) 0.39145(14) 0.46445(14) 0.0125(4) Uani 1 1 d .
H71 H 0.3842 0.3997 0.5187 0.015 Uiso 1 1 calc R
C72 C 0.34243(14) 0.46033(14) 0.39438(13) 0.0105(4) Uani 1 1 d .
C81 C 0.35903(13) 0.56215(14) 0.38646(14) 0.0103(4) Uani 1 1 d .
C82 C 0.38276(14) 0.59677(14) 0.46326(14) 0.0135(4) Uani 1 1 d .
H82 H 0.3862 0.5543 0.5172 0.016 Uiso 1 1 calc R
C83 C 0.40132(14) 0.69078(15) 0.46316(14) 0.0139(4) Uani 1 1 d .
H83 H 0.4171 0.7116 0.5167 0.017 Uiso 1 1 calc R
C84 C 0.39717(14) 0.75553(14) 0.38508(14) 0.0116(4) Uani 1 1 d .
C85 C 0.41524(14) 0.85392(14) 0.38290(15) 0.0143(4) Uani 1 1 d .
H85 H 0.4312 0.8759 0.4358 0.017 Uiso 1 1 calc R
C86 C 0.41007(15) 0.91582(15) 0.30724(15) 0.0157(4) Uani 1 1 d .
H86 H 0.4213 0.9806 0.3082 0.019 Uiso 1 1 calc R
C87 C 0.38790(14) 0.88544(14) 0.22543(15) 0.0133(4) Uani 1 1 d .
C88 C 0.38278(15) 0.94837(15) 0.14606(15) 0.0181(5) Uani 1 1 d .
H88 H 0.3950 1.0132 0.1457 0.022 Uiso 1 1 calc R
C89 C 0.36021(16) 0.91757(15) 0.06808(15) 0.0186(5) Uani 1 1 d .
H89 H 0.3572 0.9612 0.0148 0.022 Uiso 1 1 calc R
C90 C 0.34200(15) 0.82351(15) 0.06747(15) 0.0161(4) Uani 1 1 d .
H90 H 0.3261 0.8032 0.0138 0.019 Uiso 1 1 calc R
C91 C 0.34671(14) 0.75789(14) 0.14483(14) 0.0121(4) Uani 1 1 d .
C92 C 0.32626(14) 0.66089(14) 0.14722(14) 0.0127(4) Uani 1 1 d .
H92 H 0.3100 0.6394 0.0941 0.015 Uiso 1 1 calc R
C93 C 0.32938(14) 0.59861(14) 0.22321(13) 0.0110(4) Uani 1 1 d .
H93 H 0.3153 0.5346 0.2218 0.013 Uiso 1 1 calc R
C94 C 0.35337(13) 0.62596(14) 0.30635(13) 0.0097(4) Uani 1 1 d .
C95 C 0.37359(13) 0.72327(14) 0.30575(14) 0.0105(4) Uani 1 1 d .
C96 C 0.36970(14) 0.78845(14) 0.22530(14) 0.0113(4) Uani 1 1 d .
C100 C 0.11003(14) 0.41628(14) 0.51214(14) 0.0120(4) Uani 1 1 d .
H100 H 0.0888 0.3933 0.4620 0.014 Uiso 1 1 calc R
C101 C 0.12030(14) 0.51861(14) 0.50999(14) 0.0118(4) Uani 1 1 d .
C102 C 0.12979(15) 0.55440(15) 0.59115(14) 0.0149(4) Uani 1 1 d .
H102 H 0.1304 0.5119 0.6455 0.018 Uiso 1 1 calc R
C103 C 0.13820(14) 0.64972(15) 0.59366(14) 0.0151(4) Uani 1 1 d .
H103 H 0.1435 0.6718 0.6498 0.018 Uiso 1 1 calc R
C104 C 0.13899(14) 0.71470(14) 0.51478(14) 0.0127(4) Uani 1 1 d .
C105 C 0.15111(14) 0.81430(15) 0.51476(15) 0.0146(4) Uani 1 1 d .
H105 H 0.1576 0.8374 0.5701 0.017 Uiso 1 1 calc R
C106 C 0.15348(14) 0.87508(15) 0.43823(15) 0.0160(4) Uani 1 1 d .
H106 H 0.1642 0.9398 0.4402 0.019 Uiso 1 1 calc R
C107 C 0.14032(14) 0.84478(14) 0.35380(14) 0.0135(4) Uani 1 1 d .
C108 C 0.13818(15) 0.90773(15) 0.27404(15) 0.0167(5) Uani 1 1 d .
H108 H 0.1475 0.9730 0.2748 0.020 Uiso 1 1 calc R
C109 C 0.12275(15) 0.87606(15) 0.19436(15) 0.0171(5) Uani 1 1 d .
H109 H 0.1211 0.9199 0.1410 0.021 Uiso 1 1 calc R
C110 C 0.10958(15) 0.78108(15) 0.19136(15) 0.0152(4) Uani 1 1 d .
H110 H 0.0990 0.7603 0.1360 0.018 Uiso 1 1 calc R
C111 C 0.11177(14) 0.71560(14) 0.26919(14) 0.0121(4) Uani 1 1 d .
C112 C 0.10135(14) 0.61645(14) 0.26879(14) 0.0125(4) Uani 1 1 d .
H112 H 0.0921 0.5943 0.2137 0.015 Uiso 1 1 calc R
C113 C 0.10420(14) 0.55344(14) 0.34396(14) 0.0118(4) Uani 1 1 d .
H113 H 0.0975 0.4882 0.3402 0.014 Uiso 1 1 calc R
C114 C 0.11704(14) 0.58246(14) 0.42968(14) 0.0110(4) Uani 1 1 d .
C115 C 0.12791(13) 0.68100(14) 0.43226(14) 0.0112(4) Uani 1 1 d .
C116 C 0.12647(14) 0.74721(14) 0.35192(14) 0.0116(4) Uani 1 1 d .

loop_
_atom_site_aniso_label
_atom_site_aniso_U_11
_atom_site_aniso_U_22
_atom_site_aniso_U_33
_atom_site_aniso_U_23
_atom_site_aniso_U_13
_atom_site_aniso_U_12
Fe1 0.00978(15) 0.01047(15) 0.01065(15) 0.00184(11) -0.00053(11) -0.00088(11)
N1 0.0117(8) 0.0099(8) 0.0090(8) 0.0002(7) -0.0005(7) -0.0014(6)
N2 0.0130(9) 0.0228(10) 0.0113(9) -0.0064(7) 0.0020(7) -0.0035(7)
N3 0.0118(9) 0.0191(9) 0.0146(9) -0.0045(7) 0.0005(7) -0.0056(7)
N4 0.0116(8) 0.0142(9) 0.0123(9) 0.0018(7) 0.0008(7) 0.0007(7)
C1 0.0100(10) 0.0092(9) 0.0113(10) 0.0027(8) 0.0003(8) -0.0007(7)
C2 0.0111(10) 0.0154(10) 0.0120(11) 0.0018(8) -0.0016(8) 0.0010(8)
C3 0.0111(10) 0.0148(10) 0.0182(12) 0.0032(9) -0.0019(9) 0.0008(8)
C4 0.0141(10) 0.0136(10) 0.0137(11) 0.0003(8) 0.0031(9) 0.0027(8)
C5 0.0139(10) 0.0125(10) 0.0136(11) -0.0015(8) -0.0017(8) -0.0008(8)
C6 0.0156(10) 0.0092(10) 0.0121(10) 0.0017(8) -0.0015(8) 0.0011(8)
C7 0.0194(11) 0.0101(10) 0.0156(11) -0.0005(8) -0.0024(9) -0.0010(8)
C8 0.0163(11) 0.0123(10) 0.0266(13) 0.0026(9) -0.0078(10) -0.0044(8)
C9 0.0127(10) 0.0165(11) 0.0198(12) 0.0060(9) 0.0017(9) -0.0018(8)
C10 0.0155(10) 0.0132(10) 0.0111(11) 0.0035(8) 0.0012(8) -0.0005(8)
C11 0.0117(10) 0.0093(9) 0.0107(10) -0.0004(8) -0.0029(8) -0.0008(7)
C12 0.0124(10) 0.0096(9) 0.0078(10) 0.0009(7) -0.0005(8) -0.0009(8)
C21 0.0108(10) 0.0068(9) 0.0119(10) -0.0001(8) -0.0024(8) 0.0001(7)
C22 0.0131(10) 0.0122(10) 0.0097(10) -0.0019(8) 0.0022(8) 0.0010(8)
C23 0.0154(10) 0.0144(10) 0.0100(10) -0.0033(8) -0.0051(8) 0.0022(8)
C24 0.0130(10) 0.0081(9) 0.0122(10) -0.0014(8) -0.0024(8) 0.0006(8)
C25 0.0129(10) 0.0117(10) 0.0154(11) -0.0013(8) -0.0066(9) -0.0004(8)
C26 0.0091(10) 0.0134(10) 0.0176(11) -0.0021(8) -0.0032(8) -0.0008(8)
C27 0.0108(10) 0.0078(9) 0.0147(11) 0.0001(8) -0.0014(8) 0.0012(7)
C28 0.0087(10) 0.0163(10) 0.0173(11) -0.0015(8) -0.0008(8) 0.0008(8)
C29 0.0135(10) 0.0165(11) 0.0130(11) -0.0017(8) 0.0031(8) 0.0011(8)
C30 0.0146(10) 0.0133(10) 0.0110(10) -0.0027(8) -0.0016(8) 0.0005(8)
C31 0.0135(10) 0.0069(9) 0.0115(10) 0.0005(8) -0.0015(8) 0.0017(7)
C32 0.0137(10) 0.0107(10) 0.0100(10) -0.0021(8) -0.0034(8) 0.0002(8)
C33 0.0096(9) 0.0122(10) 0.0123(10) -0.0013(8) -0.0030(8) -0.0017(8)
C34 0.0105(10) 0.0058(9) 0.0116(10) 0.0004(7) -0.0011(8) 0.0001(7)
C35 0.0104(9) 0.0072(9) 0.0105(10) -0.0006(7) -0.0010(8) 0.0002(7)
C36 0.0110(10) 0.0071(9) 0.0111(10) 0.0004(8) -0.0010(8) 0.0008(7)
C40 0.0149(10) 0.0135(10) 0.0121(11) -0.0006(8) -0.0015(8) -0.0008(8)
C41 0.0143(10) 0.0089(10) 0.0162(11) -0.0004(8) -0.0003(9) 0.0019(8)
C42 0.0165(11) 0.0137(10) 0.0137(11) -0.0008(8) 0.0015(9) 0.0018(8)
C43 0.0172(11) 0.0182(11) 0.0113(11) -0.0030(8) -0.0031(9) 0.0008(9)
C44 0.0138(10) 0.0101(10) 0.0159(11) -0.0016(8) -0.0020(8) 0.0007(8)
C45 0.0156(11) 0.0128(10) 0.0171(11) -0.0019(8) -0.0050(9) -0.0001(8)
C46 0.0119(10) 0.0113(10) 0.0217(12) -0.0001(9) -0.0025(9) 0.0012(8)
C47 0.0150(10) 0.0087(10) 0.0178(11) 0.0017(8) -0.0009(9) 0.0019(8)
C48 0.0126(10) 0.0149(11) 0.0222(12) 0.0028(9) 0.0024(9) 0.0021(8)
C49 0.0197(11) 0.0186(11) 0.0149(11) 0.0008(9) 0.0048(9) 0.0043(9)
C50 0.0205(11) 0.0195(11) 0.0136(11) -0.0010(9) -0.0020(9) 0.0056(9)
C51 0.0170(11) 0.0105(10) 0.0144(11) 0.0006(8) -0.0004(9) 0.0023(8)
C52 0.0203(11) 0.0160(11) 0.0149(11) -0.0044(9) -0.0042(9) 0.0010(9)
C53 0.0141(10) 0.0158(11) 0.0173(11) -0.0020(9) -0.0027(9) 0.0000(8)
C54 0.0135(10) 0.0096(10) 0.0136(11) 0.0007(8) -0.0007(8) 0.0015(8)
C55 0.0131(10) 0.0083(9) 0.0131(11) 0.0005(8) -0.0011(8) 0.0023(8)
C56 0.0132(10) 0.0079(9) 0.0149(11) 0.0013(8) -0.0020(8) 0.0018(8)
Fe2 0.00977(15) 0.01095(15) 0.01144(16) -0.00093(11) -0.00003(12) 0.00053(11)
N5 0.0108(8) 0.0128(8) 0.0097(9) -0.0005(7) -0.0005(7) -0.0004(7)
N6 0.0299(11) 0.0135(9) 0.0150(10) 0.0004(7) -0.0104(8) -0.0027(8)
N7 0.0260(10) 0.0115(9) 0.0168(10) -0.0002(7) -0.0069(8) -0.0025(8)
N8 0.0106(8) 0.0158(9) 0.0115(9) -0.0018(7) -0.0007(7) 0.0021(7)
C61 0.0085(9) 0.0115(10) 0.0134(11) 0.0006(8) 0.0003(8) 0.0012(8)
C62 0.0098(10) 0.0141(10) 0.0142(11) -0.0013(8) -0.0023(8) 0.0002(8)
C63 0.0127(10) 0.0145(10) 0.0160(11) 0.0020(8) -0.0013(9) 0.0013(8)
C64 0.0122(10) 0.0101(10) 0.0193(12) -0.0022(8) 0.0005(9) 0.0014(8)
C65 0.0115(10) 0.0141(10) 0.0131(11) -0.0026(8) -0.0005(8) 0.0027(8)
C66 0.0080(9) 0.0134(10) 0.0141(11) -0.0021(8) 0.0008(8) 0.0031(8)
C67 0.0132(10) 0.0177(11) 0.0136(11) -0.0012(9) 0.0033(8) 0.0021(8)
C68 0.0156(11) 0.0155(11) 0.0234(13) 0.0039(9) 0.0057(9) 0.0001(9)
C69 0.0105(10) 0.0191(11) 0.0307(14) -0.0097(10) 0.0013(9) -0.0012(9)
C70 0.0104(10) 0.0206(11) 0.0153(11) -0.0037(9) -0.0021(8) 0.0028(8)
C71 0.0113(10) 0.0140(10) 0.0126(11) -0.0032(8) -0.0015(8) -0.0015(8)
C72 0.0077(9) 0.0126(10) 0.0109(10) -0.0031(8) 0.0010(8) 0.0000(7)
C81 0.0067(9) 0.0115(10) 0.0121(10) -0.0020(8) 0.0008(8) 0.0005(7)
C82 0.0147(10) 0.0151(10) 0.0101(10) 0.0000(8) -0.0018(8) 0.0001(8)
C83 0.0126(10) 0.0185(11) 0.0117(10) -0.0059(8) -0.0025(8) 0.0005(8)
C84 0.0088(9) 0.0130(10) 0.0130(10) -0.0047(8) 0.0007(8) 0.0010(8)
C85 0.0114(10) 0.0154(10) 0.0171(11) -0.0069(9) -0.0004(8) -0.0014(8)
C86 0.0136(10) 0.0124(10) 0.0211(12) -0.0050(9) 0.0011(9) -0.0027(8)
C87 0.0098(10) 0.0111(10) 0.0182(11) -0.0020(8) 0.0007(8) -0.0001(8)
C88 0.0181(11) 0.0104(10) 0.0248(13) 0.0011(9) -0.0019(9) -0.0017(8)
C89 0.0208(12) 0.0162(11) 0.0168(12) 0.0040(9) -0.0026(9) 0.0014(9)
C90 0.0153(11) 0.0190(11) 0.0135(11) -0.0013(9) -0.0020(9) 0.0004(9)
C91 0.0096(10) 0.0128(10) 0.0129(11) 0.0005(8) -0.0006(8) 0.0007(8)
C92 0.0108(10) 0.0152(10) 0.0126(11) -0.0030(8) -0.0019(8) -0.0005(8)
C93 0.0094(9) 0.0114(10) 0.0124(10) -0.0033(8) -0.0006(8) -0.0012(8)
C94 0.0056(9) 0.0113(10) 0.0118(10) -0.0028(8) 0.0016(8) 0.0005(7)
C95 0.0067(9) 0.0130(10) 0.0118(10) -0.0022(8) -0.0007(8) 0.0005(7)
C96 0.0077(9) 0.0117(10) 0.0137(11) -0.0013(8) 0.0012(8) 0.0008(7)
C100 0.0089(10) 0.0175(10) 0.0094(10) -0.0029(8) 0.0000(8) 0.0011(8)
C101 0.0069(9) 0.0154(10) 0.0124(10) -0.0026(8) 0.0003(8) 0.0027(8)
C102 0.0145(10) 0.0191(11) 0.0104(11) 0.0004(8) -0.0027(8) 0.0033(8)
C103 0.0127(10) 0.0224(11) 0.0115(11) -0.0068(9) -0.0036(8) 0.0034(8)
C104 0.0085(10) 0.0168(10) 0.0133(11) -0.0051(8) -0.0016(8) 0.0028(8)
C105 0.0111(10) 0.0194(11) 0.0152(11) -0.0096(9) -0.0030(8) 0.0018(8)
C106 0.0116(10) 0.0145(10) 0.0232(12) -0.0081(9) -0.0014(9) -0.0001(8)
C107 0.0079(10) 0.0156(10) 0.0168(11) -0.0040(8) 0.0005(8) 0.0013(8)
C108 0.0135(10) 0.0122(10) 0.0233(12) -0.0017(9) -0.0005(9) 0.0017(8)
C109 0.0152(11) 0.0167(11) 0.0171(11) 0.0031(9) -0.0001(9) 0.0018(8)
C110 0.0131(10) 0.0178(11) 0.0141(11) -0.0014(9) -0.0015(9) 0.0019(8)
C111 0.0081(9) 0.0163(10) 0.0117(10) -0.0026(8) -0.0006(8) 0.0016(8)
C112 0.0095(10) 0.0156(10) 0.0124(10) -0.0021(8) -0.0021(8) 0.0013(8)
C113 0.0098(10) 0.0117(10) 0.0138(11) -0.0032(8) -0.0001(8) 0.0007(8)
C114 0.0061(9) 0.0148(10) 0.0116(10) -0.0019(8) 0.0006(8) 0.0005(7)
C115 0.0057(9) 0.0154(10) 0.0122(10) -0.0023(8) -0.0003(8) 0.0017(8)
C116 0.0065(9) 0.0142(10) 0.0137(11) -0.0018(8) -0.0002(8) 0.0007(8)

loop_
_atom_type_symbol
_atom_type_description
_atom_type_scat_dispersion_real
_atom_type_scat_dispersion_imag
_atom_type_scat_source
C C 0.0033 0.0016 'International Tables Vol C Tables 4.2.6.8 and 6.1.1.4'
H H 0.0000 0.0000 'International Tables Vol C Tables 4.2.6.8 and 6.1.1.4'
N N 0.0061 0.0033 'International Tables Vol C Tables 4.2.6.8 and 6.1.1.4'
Fe Fe 0.3463 0.8444 'International Tables Vol C Tables 4.2.6.8 and 6.1.1.4'

loop_
_geom_angle_atom_site_label_1
_geom_angle_atom_site_label_2
_geom_angle_atom_site_label_3
_geom_angle
C1 Fe1 C10 132.68(8)
C1 Fe1 C9 172.59(9)
C10 Fe1 C9 40.75(8)
C1 Fe1 C8 145.29(9)
C10 Fe1 C8 68.61(9)
C9 Fe1 C8 40.86(9)
C1 Fe1 C5 40.75(8)
C10 Fe1 C5 108.48(9)
C9 Fe1 C5 133.37(9)
C8 Fe1 C5 173.65(9)
C1 Fe1 C7 113.75(8)
C10 Fe1 C7 68.84(8)
C9 Fe1 C7 68.77(9)
C8 Fe1 C7 40.66(8)
C5 Fe1 C7 144.44(8)
C1 Fe1 C2 40.82(8)
C10 Fe1 C2 172.28(8)
C9 Fe1 C2 146.07(8)
C8 Fe1 C2 114.68(9)
C5 Fe1 C2 68.96(8)
C7 Fe1 C2 108.71(8)
C1 Fe1 C4 67.87(8)
C10 Fe1 C4 114.98(8)
C9 Fe1 C4 110.45(9)
C8 Fe1 C4 134.77(9)
C5 Fe1 C4 40.58(8)
C7 Fe1 C4 173.64(8)
C2 Fe1 C4 68.19(8)
C1 Fe1 C3 67.99(8)
C10 Fe1 C3 146.24(8)
C9 Fe1 C3 115.79(8)
C8 Fe1 C3 110.59(9)
C5 Fe1 C3 68.44(8)
C7 Fe1 C3 133.80(9)
C2 Fe1 C3 40.48(8)
C4 Fe1 C3 40.35(8)
C1 Fe1 C6 108.24(8)
C10 Fe1 C6 41.01(8)
C9 Fe1 C6 68.76(8)
C8 Fe1 C6 68.51(8)
C5 Fe1 C6 113.32(8)
C7 Fe1 C6 40.80(8)
C2 Fe1 C6 132.51(8)
C4 Fe1 C6 145.33(8)
C3 Fe1 C6 172.49(8)
C11 N1 N2 110.94(16)
C11 N1 C1 129.71(17)
N2 N1 C1 119.31(16)
N3 N2 N1 106.98(16)
N2 N3 C12 109.38(16)
C40 N4 C6 120.15(18)
C5 C1 N1 125.82(18)
C5 C1 C2 109.47(18)
N1 C1 C2 124.66(18)
C5 C1 Fe1 70.33(11)
N1 C1 Fe1 123.49(13)
C2 C1 Fe1 70.46(11)
C3 C2 C1 106.88(18)
C3 C2 Fe1 70.00(12)
C1 C2 Fe1 68.72(11)
C4 C3 C2 108.31(18)
C4 C3 Fe1 69.79(12)
C2 C3 Fe1 69.51(11)
C3 C4 C5 108.61(18)
C3 C4 Fe1 69.86(12)
C5 C4 Fe1 69.33(11)
C1 C5 C4 106.73(18)
C1 C5 Fe1 68.92(11)
C4 C5 Fe1 70.09(12)
N4 C6 C7 130.94(19)
N4 C6 C10 121.76(19)
C7 C6 C10 107.27(18)
N4 C6 Fe1 125.84(14)
C7 C6 Fe1 69.28(12)
C10 C6 Fe1 68.48(11)
C8 C7 C6 107.95(19)
C8 C7 Fe1 69.38(12)
C6 C7 Fe1 69.92(12)
C7 C8 C9 108.48(19)
C7 C8 Fe1 69.96(12)
C9 C8 Fe1 69.53(12)
C10 C9 C8 107.70(19)
C10 C9 Fe1 69.26(11)
C8 C9 Fe1 69.61(12)
C9 C10 C6 108.58(19)
C9 C10 Fe1 69.99(12)
C6 C10 Fe1 70.50(11)
N1 C11 C12 105.35(17)
N3 C12 C11 107.35(17)
N3 C12 C21 124.22(18)
C11 C12 C21 128.37(18)
C22 C21 C34 118.78(18)
C22 C21 C12 117.81(18)
C34 C21 C12 123.40(18)
C23 C22 C21 121.97(19)
C22 C23 C24 120.83(19)
C23 C24 C35 118.69(18)
C23 C24 C25 122.44(19)
C35 C24 C25 118.84(18)
C26 C25 C24 121.63(19)
C25 C26 C27 121.11(19)
C28 C27 C36 119.14(19)
C28 C27 C26 122.09(18)
C36 C27 C26 118.77(18)
C29 C28 C27 121.16(19)
C28 C29 C30 120.53(19)
C29 C30 C31 120.21(19)
C30 C31 C36 119.47(18)
C30 C31 C32 122.28(19)
C36 C31 C32 118.24(18)
C33 C32 C31 121.60(19)
C32 C33 C34 122.02(18)
C21 C34 C35 119.11(18)
C21 C34 C33 123.25(18)
C35 C34 C33 117.62(18)
C24 C35 C34 120.58(18)
C24 C35 C36 119.43(18)
C34 C35 C36 119.99(18)
C31 C36 C27 119.44(18)
C31 C36 C35 120.37(18)
C27 C36 C35 120.19(18)
N4 C40 C41 121.88(19)
C42 C41 C54 119.12(19)
C42 C41 C40 118.75(19)
C54 C41 C40 122.11(19)
C43 C42 C41 121.7(2)
C42 C43 C44 121.3(2)
C43 C44 C55 118.50(19)
C43 C44 C45 122.12(19)
C55 C44 C45 119.36(19)
C46 C45 C44 121.1(2)
C45 C46 C47 121.4(2)
C48 C47 C56 119.2(2)
C48 C47 C46 122.1(2)
C56 C47 C46 118.71(19)
C49 C48 C47 120.8(2)
C50 C49 C48 120.4(2)
C49 C50 C51 121.1(2)
C50 C51 C56 118.9(2)
C50 C51 C52 123.0(2)
C56 C51 C52 118.06(19)
C53 C52 C51 122.2(2)
C52 C53 C54 121.8(2)
C41 C54 C55 119.03(19)
C41 C54 C53 123.75(19)
C55 C54 C53 117.22(18)
C44 C55 C54 120.39(19)
C44 C55 C56 118.89(18)
C54 C55 C56 120.70(19)
C47 C56 C51 119.61(19)
C47 C56 C55 120.46(19)
C51 C56 C55 119.92(18)
C61 Fe2 C65 40.83(8)
C61 Fe2 C70 113.14(8)
C65 Fe2 C70 108.40(8)
C61 Fe2 C62 41.12(8)
C65 Fe2 C62 69.25(8)
C70 Fe2 C62 144.06(8)
C61 Fe2 C69 144.55(9)
C65 Fe2 C69 114.20(9)
C70 Fe2 C69 40.66(9)
C62 Fe2 C69 174.07(9)
C61 Fe2 C67 133.50(8)
C65 Fe2 C67 172.75(8)
C70 Fe2 C67 68.47(9)
C62 Fe2 C67 109.15(9)
C69 Fe2 C67 68.05(9)
C61 Fe2 C66 108.55(8)
C65 Fe2 C66 132.92(8)
C70 Fe2 C66 40.77(8)
C62 Fe2 C66 113.41(8)
C69 Fe2 C66 68.19(8)
C67 Fe2 C66 40.57(8)
C61 Fe2 C68 173.40(9)
C65 Fe2 C68 145.53(9)
C70 Fe2 C68 68.46(9)
C62 Fe2 C68 134.05(9)
C69 Fe2 C68 40.53(9)
C67 Fe2 C68 40.39(8)
C66 Fe2 C68 68.17(8)
C61 Fe2 C63 68.12(8)
C65 Fe2 C63 68.45(8)
C70 Fe2 C63 174.01(9)
C62 Fe2 C63 40.51(8)
C69 Fe2 C63 135.20(9)
C67 Fe2 C63 115.27(9)
C66 Fe2 C63 145.05(8)
C68 Fe2 C63 111.00(9)
C61 Fe2 C64 67.95(8)
C65 Fe2 C64 40.52(8)
C70 Fe2 C64 134.02(9)
C62 Fe2 C64 68.37(8)
C69 Fe2 C64 110.79(8)
C67 Fe2 C64 146.18(8)
C66 Fe2 C64 172.94(8)
C68 Fe2 C64 115.94(8)
C63 Fe2 C64 40.38(8)
C71 N5 N6 110.52(16)
C71 N5 C61 130.54(18)
N6 N5 C61 118.90(16)
N7 N6 N5 107.08(16)
N6 N7 C72 109.73(17)
C100 N8 C66 119.73(18)
N5 C61 C65 124.45(18)
N5 C61 C62 126.02(18)
C65 C61 C62 109.51(18)
N5 C61 Fe2 124.19(14)
C65 C61 Fe2 70.49(11)
C62 C61 Fe2 70.47(11)
C63 C62 C61 106.56(18)
C63 C62 Fe2 70.17(12)
C61 C62 Fe2 68.42(11)
C64 C63 C62 108.50(18)
C64 C63 Fe2 69.83(12)
C62 C63 Fe2 69.32(11)
C65 C64 C63 108.56(18)
C65 C64 Fe2 69.16(11)
C63 C64 Fe2 69.78(12)
C61 C65 C64 106.86(18)
C61 C65 Fe2 68.68(11)
C64 C65 Fe2 70.32(12)
N8 C66 C67 121.77(18)
N8 C66 C70 130.41(19)
C67 C66 C70 107.81(18)
N8 C66 Fe2 125.82(14)
C67 C66 Fe2 69.51(11)
C70 C66 Fe2 69.30(11)
C68 C67 C66 108.41(19)
C68 C67 Fe2 70.06(12)
C66 C67 Fe2 69.91(11)
C67 C68 C69 107.75(19)
C67 C68 Fe2 69.55(12)
C69 C68 Fe2 69.45(12)
C68 C69 C70 108.46(19)
C68 C69 Fe2 70.02(12)
C70 C69 Fe2 69.58(12)
C69 C70 C66 107.57(19)
C69 C70 Fe2 69.76(12)
C66 C70 Fe2 69.93(11)
N5 C71 C72 105.54(18)
N7 C72 C71 107.11(17)
N7 C72 C81 125.21(18)
C71 C72 C81 127.68(18)
C82 C81 C94 118.71(18)
C82 C81 C72 117.17(18)
C94 C81 C72 124.12(18)
C83 C82 C81 122.15(19)
C82 C83 C84 120.67(19)
C83 C84 C95 118.95(18)
C83 C84 C85 122.09(19)
C95 C84 C85 118.95(18)
C86 C85 C84 121.4(2)
C85 C86 C87 121.14(19)
C88 C87 C96 119.12(19)
C88 C87 C86 122.04(19)
C96 C87 C86 118.84(19)
C89 C88 C87 121.0(2)
C90 C89 C88 120.2(2)
C89 C90 C91 120.9(2)
C90 C91 C96 119.50(19)
C90 C91 C92 122.36(19)
C96 C91 C92 118.11(18)
C93 C92 C91 121.63(19)
C92 C93 C94 122.35(18)
C81 C94 C95 119.26(18)
C81 C94 C93 123.72(18)
C95 C94 C93 117.01(18)
C84 C95 C96 119.59(18)
C84 C95 C94 120.24(18)
C96 C95 C94 120.16(18)
C91 C96 C87 119.24(19)
C91 C96 C95 120.72(18)
C87 C96 C95 120.04(19)
N8 C100 C101 121.35(19)
C102 C101 C114 119.06(18)
C102 C101 C100 118.82(18)
C114 C101 C100 122.07(18)
C103 C102 C101 121.48(19)
C102 C103 C104 121.08(19)
C103 C104 C115 118.74(19)
C103 C104 C105 122.30(19)
C115 C104 C105 118.96(19)
C106 C105 C104 121.41(19)
C105 C106 C107 121.63(19)
C108 C107 C116 119.14(19)
C108 C107 C106 122.54(19)
C116 C107 C106 118.29(19)
C109 C108 C107 120.8(2)
C108 C109 C110 120.7(2)
C109 C110 C111 120.4(2)
C110 C111 C116 119.52(19)
C110 C111 C112 122.46(19)
C116 C111 C112 118.01(18)
C113 C112 C111 122.24(19)
C112 C113 C114 121.69(19)
C101 C114 C115 119.19(18)
C101 C114 C113 123.39(18)
C115 C114 C113 117.42(18)
C104 C115 C114 120.38(18)
C104 C115 C116 119.04(18)
C114 C115 C116 120.58(18)
C111 C116 C107 119.36(19)
C111 C116 C115 120.04(18)
C107 C116 C115 120.60(19)

loop_
_geom_bond_atom_site_label_1
_geom_bond_atom_site_label_2
_geom_bond_distance
Fe1 C1 2.0271(19)
Fe1 C10 2.031(2)
Fe1 C9 2.041(2)
Fe1 C8 2.042(2)
Fe1 C5 2.046(2)
Fe1 C7 2.050(2)
Fe1 C2 2.050(2)
Fe1 C4 2.056(2)
Fe1 C3 2.056(2)
Fe1 C6 2.058(2)
N1 C11 1.345(2)
N1 N2 1.352(2)
N1 C1 1.419(2)
N2 N3 1.313(2)
N3 C12 1.375(3)
N4 C40 1.282(3)
N4 C6 1.408(3)
C1 C5 1.418(3)
C1 C2 1.422(3)
C2 C3 1.421(3)
C3 C4 1.418(3)
C4 C5 1.422(3)
C6 C7 1.432(3)
C6 C10 1.433(3)
C7 C8 1.422(3)
C8 C9 1.425(3)
C9 C10 1.418(3)
C11 C12 1.376(3)
C12 C21 1.471(3)
C21 C22 1.398(3)
C21 C34 1.417(3)
C22 C23 1.384(3)
C23 C24 1.394(3)
C24 C35 1.420(3)
C24 C25 1.441(3)
C25 C26 1.350(3)
C26 C27 1.435(3)
C27 C28 1.393(3)
C27 C36 1.424(3)
C28 C29 1.382(3)
C29 C30 1.389(3)
C30 C31 1.406(3)
C31 C36 1.417(3)
C31 C32 1.428(3)
C32 C33 1.353(3)
C33 C34 1.436(3)
C34 C35 1.426(3)
C35 C36 1.433(3)
C40 C41 1.469(3)
C41 C42 1.402(3)
C41 C54 1.417(3)
C42 C43 1.375(3)
C43 C44 1.401(3)
C44 C55 1.422(3)
C44 C45 1.436(3)
C45 C46 1.351(3)
C46 C47 1.430(3)
C47 C48 1.400(3)
C47 C56 1.419(3)
C48 C49 1.386(3)
C49 C50 1.383(3)
C50 C51 1.398(3)
C51 C56 1.423(3)
C51 C52 1.429(3)
C52 C53 1.353(3)
C53 C54 1.438(3)
C54 C55 1.432(3)
C55 C56 1.432(3)
Fe2 C61 2.018(2)
Fe2 C65 2.042(2)
Fe2 C70 2.045(2)
Fe2 C62 2.046(2)
Fe2 C69 2.048(2)
Fe2 C67 2.049(2)
Fe2 C66 2.0538(19)
Fe2 C68 2.055(2)
Fe2 C63 2.057(2)
Fe2 C64 2.058(2)
N5 C71 1.348(3)
N5 N6 1.350(2)
N5 C61 1.415(3)
N6 N7 1.311(2)
N7 C72 1.367(3)
N8 C100 1.282(3)
N8 C66 1.412(3)
C61 C65 1.417(3)
C61 C62 1.427(3)
C62 C63 1.420(3)
C63 C64 1.420(3)
C64 C65 1.420(3)
C66 C67 1.422(3)
C66 C70 1.428(3)
C67 C68 1.417(3)
C68 C69 1.421(3)
C69 C70 1.422(3)
C71 C72 1.377(3)
C72 C81 1.472(3)
C81 C82 1.400(3)
C81 C94 1.417(3)
C82 C83 1.382(3)
C83 C84 1.398(3)
C84 C95 1.418(3)
C84 C85 1.437(3)
C85 C86 1.350(3)
C86 C87 1.433(3)
C87 C88 1.401(3)
C87 C96 1.423(3)
C88 C89 1.385(3)
C89 C90 1.383(3)
C90 C91 1.398(3)
C91 C96 1.420(3)
C91 C92 1.426(3)
C92 C93 1.353(3)
C93 C94 1.443(3)
C94 C95 1.433(3)
C95 C96 1.428(3)
C100 C101 1.471(3)
C101 C102 1.406(3)
C101 C114 1.415(3)
C102 C103 1.378(3)
C103 C104 1.403(3)
C104 C115 1.416(3)
C104 C105 1.441(3)
C105 C106 1.342(3)
C106 C107 1.429(3)
C107 C108 1.400(3)
C107 C116 1.421(3)
C108 C109 1.380(3)
C109 C110 1.386(3)
C110 C111 1.398(3)
C111 C116 1.420(3)
C111 C112 1.431(3)
C112 C113 1.349(3)
C113 C114 1.439(3)
C114 C115 1.429(3)
C115 C116 1.431(3)
